data_4336861
loop_
_publ_author_name
'Frederick G. Baddour'
'Stephanie R. Fiedler'
'Matthew P. Shores'
'Jeffrey W. Bacon'
'James A. Golen'
'Arnold L. Rheingold'
'Linda H. Doerrer'

_publ_section_title
;
 Pt...Pt vs Pt...S Contacts Between Pt-Containing Heterobimetallic Lantern
 Complexes
;
_journal_name_full 'Inorganic Chemistry'
_journal_page_first 13562
_journal_page_last 13575
_journal_paper_doi 10.1021/ic402075y
_journal_volume 52
_journal_year 2013
_chemical_formula_sum 'C13 H17 Co N O4 Pt S4'
_chemical_formula_weight 633.54
_chemical_name_systematic
; 
 ? 
;
_space_group_IT_number 2
_symmetry_cell_setting triclinic
_symmetry_space_group_name_Hall '-P 1'
_symmetry_space_group_name_H-M 'P -1'
_atom_sites_solution_hydrogens geom
_atom_sites_solution_primary direct
_atom_sites_solution_secondary difmap
_audit_creation_method SHELXL-97
_cell_angle_alpha 74.987(2)
_cell_angle_beta 76.199(2)
_cell_angle_gamma 71.709(2)
_cell_formula_units_Z 2
_cell_length_a 8.4915(5)
_cell_length_b 10.6097(6)
_cell_length_c 11.6814(6)
_cell_measurement_reflns_used 9563
_cell_measurement_temperature 100(2)
_cell_measurement_theta_max 26.43
_cell_measurement_theta_min 2.56
_cell_volume 950.83(9)
_computing_cell_refinement 'Bruker SAINT'
_computing_data_collection 'Bruker APEX2'
_computing_data_reduction 'Bruker SAINT'
_computing_molecular_graphics 'Bruker SHELXTL'
_computing_publication_material 'Bruker SHELXTL'
_computing_structure_refinement 'SHELXL-97 (Sheldrick, 2008)'
_computing_structure_solution 'SHELXS-97 (Sheldrick, 2008)'
_diffrn_ambient_temperature 100(2)
_diffrn_measured_fraction_theta_full 0.993
_diffrn_measured_fraction_theta_max 0.989
_diffrn_measurement_device_type 'Bruker CMOS detector'
_diffrn_measurement_method '\f and \w scans'
_diffrn_radiation_monochromator 'doubly curved mirrors'
_diffrn_radiation_source 'fine-focus sealed tube'
_diffrn_radiation_type MoK\a
_diffrn_radiation_wavelength 0.71073
_diffrn_reflns_av_R_equivalents 0.0212
_diffrn_reflns_av_sigmaI/netI 0.0248
_diffrn_reflns_limit_h_max 10
_diffrn_reflns_limit_h_min -10
_diffrn_reflns_limit_k_max 13
_diffrn_reflns_limit_k_min -13
_diffrn_reflns_limit_l_max 11
_diffrn_reflns_limit_l_min -14
_diffrn_reflns_number 12155
_diffrn_reflns_theta_full 25.00
_diffrn_reflns_theta_max 26.43
_diffrn_reflns_theta_min 2.83
_exptl_absorpt_coefficient_mu 8.676
_exptl_absorpt_correction_T_max 0.3561
_exptl_absorpt_correction_T_min 0.2895
_exptl_absorpt_correction_type multi-scan
_exptl_absorpt_process_details sadabs
_exptl_crystal_colour purple
_exptl_crystal_density_diffrn 2.213
_exptl_crystal_description BLOCK
_exptl_crystal_F_000 606
_exptl_crystal_size_max 0.19
_exptl_crystal_size_mid 0.17
_exptl_crystal_size_min 0.15
_refine_diff_density_max 1.391
_refine_diff_density_min -0.893
_refine_diff_density_rms 0.122
_refine_ls_extinction_method none
_refine_ls_goodness_of_fit_ref 1.005
_refine_ls_hydrogen_treatment constr
_refine_ls_matrix_type full
_refine_ls_number_parameters 221
_refine_ls_number_reflns 3872
_refine_ls_number_restraints 0
_refine_ls_restrained_S_all 1.005
_refine_ls_R_factor_all 0.0248
_refine_ls_R_factor_gt 0.0209
_refine_ls_shift/su_max 0.001
_refine_ls_shift/su_mean 0.000
_refine_ls_structure_factor_coef Fsqd
_refine_ls_weighting_details 'calc w=1/[\s^2^(Fo^2^)+(0.0189P)^2^+2.4833P] where P=(Fo^2^+2Fc^2^)/3'
_refine_ls_weighting_scheme calc
_refine_ls_wR_factor_gt 0.0440
_refine_ls_wR_factor_ref 0.0454
_reflns_number_gt 3585
_reflns_number_total 3872
_reflns_threshold_expression >2sigma(I)
_cod_data_source_file ic402075y_si_002_04.cif
_cod_data_source_block lhd342_Compound4_PtMSAc4
_cod_database_code 4336861

loop_
_symmetry_equiv_pos_as_xyz
'x, y, z'
'-x, -y, -z'

loop_
_atom_site_label
_atom_site_type_symbol
_atom_site_fract_x
_atom_site_fract_y
_atom_site_fract_z
_atom_site_U_iso_or_equiv
_atom_site_adp_type
_atom_site_occupancy
_atom_site_symmetry_multiplicity
_atom_site_calc_flag
_atom_site_refinement_flags
Pt1 Pt 0.419822(16) 0.128150(14) 0.337059(12) 0.01305(5) Uani 1 1 d .
Co1 Co 0.29785(6) 0.39148(5) 0.27191(4) 0.01206(10) Uani 1 1 d .
S1 S 0.15474(12) 0.10507(10) 0.42955(12) 0.0346(3) Uani 1 1 d .
S2 S 0.45798(15) 0.15971(10) 0.51691(9) 0.0278(2) Uani 1 1 d .
S3 S 0.68881(12) 0.14751(10) 0.24715(10) 0.0260(2) Uani 1 1 d .
S4 S 0.37991(16) 0.09464(11) 0.15898(10) 0.0326(3) Uani 1 1 d .
O1 O 0.0608(3) 0.3687(3) 0.3536(3) 0.0268(7) Uani 1 1 d .
O2 O 0.3281(4) 0.4165(3) 0.4366(3) 0.0325(7) Uani 1 1 d .
O3 O 0.5413(3) 0.4085(3) 0.1996(3) 0.0304(7) Uani 1 1 d .
O4 O 0.2770(4) 0.3600(3) 0.1086(2) 0.0294(7) Uani 1 1 d .
N1 N 0.2006(4) 0.6019(3) 0.2202(3) 0.0138(6) Uani 1 1 d .
C1 C 0.0218(4) 0.2634(4) 0.4115(3) 0.0163(8) Uani 1 1 d .
C2 C -0.1583(4) 0.2743(4) 0.4710(3) 0.0201(8) Uani 1 1 d .
H2A H -0.1982 0.3484 0.5153 0.030 Uiso 1 1 calc R
H2B H -0.1662 0.1890 0.5269 0.030 Uiso 1 1 calc R
H2C H -0.2279 0.2926 0.4095 0.030 Uiso 1 1 calc R
C3 C 0.3869(4) 0.3281(4) 0.5183(3) 0.0153(7) Uani 1 1 d .
C4 C 0.4005(5) 0.3671(4) 0.6304(3) 0.0218(8) Uani 1 1 d .
H4A H 0.4753 0.4267 0.6091 0.033 Uiso 1 1 calc R
H4B H 0.4463 0.2853 0.6874 0.033 Uiso 1 1 calc R
H4C H 0.2886 0.4146 0.6674 0.033 Uiso 1 1 calc R
C5 C 0.6729(4) 0.3157(4) 0.1931(3) 0.0174(8) Uani 1 1 d .
C6 C 0.8359(5) 0.3522(4) 0.1338(4) 0.0227(9) Uani 1 1 d .
H6A H 0.8223 0.4121 0.0553 0.034 Uiso 1 1 calc R
H6B H 0.9258 0.2695 0.1228 0.034 Uiso 1 1 calc R
H6C H 0.8652 0.3987 0.1848 0.034 Uiso 1 1 calc R
C7 C 0.3072(4) 0.2516(4) 0.0761(3) 0.0182(8) Uani 1 1 d .
C8 C 0.2790(5) 0.2551(4) -0.0475(4) 0.0269(9) Uani 1 1 d .
H8A H 0.3407 0.3139 -0.1077 0.040 Uiso 1 1 calc R
H8B H 0.1585 0.2904 -0.0510 0.040 Uiso 1 1 calc R
H8C H 0.3195 0.1632 -0.0640 0.040 Uiso 1 1 calc R
C9 C 0.2835(5) 0.6763(4) 0.1282(3) 0.0203(8) Uani 1 1 d .
H9A H 0.3850 0.6310 0.0833 0.024 Uiso 1 1 calc R
C10 C 0.2273(5) 0.8149(4) 0.0966(4) 0.0249(9) Uani 1 1 d .
H10A H 0.2900 0.8641 0.0321 0.030 Uiso 1 1 calc R
C11 C 0.0773(5) 0.8824(4) 0.1604(4) 0.0247(9) Uani 1 1 d .
H11A H 0.0362 0.9782 0.1404 0.030 Uiso 1 1 calc R
C12 C -0.0098(5) 0.8075(4) 0.2526(4) 0.0232(9) Uani 1 1 d .
H12A H -0.1136 0.8506 0.2965 0.028 Uiso 1 1 calc R
C13 C 0.0554(4) 0.6686(4) 0.2807(3) 0.0180(8) Uani 1 1 d .
H13A H -0.0048 0.6178 0.3456 0.022 Uiso 1 1 calc R

loop_
_atom_site_aniso_label
_atom_site_aniso_U_11
_atom_site_aniso_U_22
_atom_site_aniso_U_33
_atom_site_aniso_U_23
_atom_site_aniso_U_13
_atom_site_aniso_U_12
Pt1 0.01319(7) 0.01087(8) 0.01413(8) -0.00189(5) -0.00086(5) -0.00349(5)
Co1 0.0120(2) 0.0111(2) 0.0126(2) -0.00134(19) -0.00169(18) -0.00357(18)
S1 0.0153(5) 0.0133(5) 0.0632(8) 0.0017(5) 0.0076(5) -0.0055(4)
S2 0.0525(7) 0.0125(5) 0.0161(5) -0.0010(4) -0.0143(5) -0.0009(5)
S3 0.0135(4) 0.0136(5) 0.0413(6) -0.0012(4) 0.0060(4) -0.0017(4)
S4 0.0588(7) 0.0173(5) 0.0276(6) -0.0079(4) -0.0229(5) -0.0042(5)
O1 0.0163(13) 0.0165(14) 0.0393(17) 0.0045(13) 0.0017(12) -0.0060(11)
O2 0.060(2) 0.0147(15) 0.0260(16) -0.0042(12) -0.0271(15) 0.0003(14)
O3 0.0123(13) 0.0165(15) 0.052(2) 0.0029(13) 0.0012(13) -0.0031(11)
O4 0.0522(19) 0.0202(15) 0.0150(14) -0.0048(12) -0.0140(13) -0.0011(13)
N1 0.0148(15) 0.0149(16) 0.0128(15) -0.0030(12) -0.0025(12) -0.0052(12)
C1 0.0173(18) 0.019(2) 0.0145(18) -0.0041(15) -0.0034(14) -0.0070(15)
C2 0.0154(18) 0.022(2) 0.023(2) -0.0043(17) -0.0001(15) -0.0076(16)
C3 0.0119(17) 0.0184(19) 0.0146(18) -0.0020(15) -0.0014(14) -0.0044(15)
C4 0.026(2) 0.023(2) 0.017(2) -0.0058(16) -0.0045(16) -0.0062(17)
C5 0.0150(18) 0.020(2) 0.0175(19) -0.0054(16) -0.0023(15) -0.0042(15)
C6 0.0163(19) 0.023(2) 0.027(2) -0.0003(17) -0.0013(16) -0.0088(16)
C7 0.0149(18) 0.025(2) 0.0133(18) -0.0055(16) 0.0013(14) -0.0056(16)
C8 0.031(2) 0.031(2) 0.019(2) -0.0090(18) -0.0043(17) -0.0056(19)
C9 0.0195(19) 0.019(2) 0.020(2) -0.0037(16) 0.0011(16) -0.0046(16)
C10 0.031(2) 0.017(2) 0.022(2) -0.0013(17) 0.0041(17) -0.0081(17)
C11 0.030(2) 0.0119(19) 0.026(2) -0.0020(16) -0.0013(17) -0.0004(16)
C12 0.0193(19) 0.021(2) 0.021(2) -0.0038(17) 0.0002(16) 0.0022(16)
C13 0.0154(18) 0.019(2) 0.0162(19) 0.0015(15) -0.0023(15) -0.0044(15)

loop_
_atom_type_symbol
_atom_type_description
_atom_type_scat_dispersion_real
_atom_type_scat_dispersion_imag
_atom_type_scat_source
C C 0.0033 0.0016 'International Tables Vol C Tables 4.2.6.8 and 6.1.1.4'
H H 0.0000 0.0000 'International Tables Vol C Tables 4.2.6.8 and 6.1.1.4'
N N 0.0061 0.0033 'International Tables Vol C Tables 4.2.6.8 and 6.1.1.4'
O O 0.0106 0.0060 'International Tables Vol C Tables 4.2.6.8 and 6.1.1.4'
S S 0.1246 0.1234 'International Tables Vol C Tables 4.2.6.8 and 6.1.1.4'
Co Co 0.3494 0.9721 'International Tables Vol C Tables 4.2.6.8 and 6.1.1.4'
Pt Pt -1.7033 8.3905 'International Tables Vol C Tables 4.2.6.8 and 6.1.1.4'

loop_
_geom_angle_atom_site_label_1
_geom_angle_atom_site_label_2
_geom_angle_atom_site_label_3
_geom_angle
S1 Pt1 S4 90.62(5)
S1 Pt1 S2 88.79(5)
S4 Pt1 S2 179.27(4)
S1 Pt1 S3 178.78(4)
S4 Pt1 S3 90.02(4)
S2 Pt1 S3 90.56(4)
S1 Pt1 Co1 90.92(3)
S4 Pt1 Co1 90.95(3)
S2 Pt1 Co1 89.50(3)
S3 Pt1 Co1 90.11(3)
O1 Co1 O4 93.28(12)
O1 Co1 O3 176.53(12)
O4 Co1 O3 89.51(13)
O1 Co1 O2 88.05(13)
O4 Co1 O2 177.60(12)
O3 Co1 O2 89.09(13)
O1 Co1 N1 91.46(11)
O4 Co1 N1 91.76(11)
O3 Co1 N1 90.51(11)
O2 Co1 N1 90.20(11)
O1 Co1 Pt1 88.57(7)
O4 Co1 Pt1 88.36(8)
O3 Co1 Pt1 89.45(8)
O2 Co1 Pt1 89.68(8)
N1 Co1 Pt1 179.87(9)
C1 S1 Pt1 106.41(13)
C3 S2 Pt1 108.13(13)
C5 S3 Pt1 107.05(13)
C7 S4 Pt1 106.19(13)
C1 O1 Co1 128.2(2)
C3 O2 Co1 127.5(3)
C5 O3 Co1 127.5(2)
C7 O4 Co1 128.6(3)
C13 N1 C9 117.4(3)
C13 N1 Co1 121.0(2)
C9 N1 Co1 121.6(2)
O1 C1 C2 118.4(3)
O1 C1 S1 125.8(3)
C2 C1 S1 115.9(3)
C1 C2 H2A 109.5
C1 C2 H2B 109.5
H2A C2 H2B 109.5
C1 C2 H2C 109.5
H2A C2 H2C 109.5
H2B C2 H2C 109.5
O2 C3 C4 119.6(3)
O2 C3 S2 125.1(3)
C4 C3 S2 115.3(3)
C3 C4 H4A 109.5
C3 C4 H4B 109.5
H4A C4 H4B 109.5
C3 C4 H4C 109.5
H4A C4 H4C 109.5
H4B C4 H4C 109.5
O3 C5 C6 118.2(3)
O3 C5 S3 125.8(3)
C6 C5 S3 116.0(3)
C5 C6 H6A 109.5
C5 C6 H6B 109.5
H6A C6 H6B 109.5
C5 C6 H6C 109.5
H6A C6 H6C 109.5
H6B C6 H6C 109.5
O4 C7 C8 118.6(3)
O4 C7 S4 125.7(3)
C8 C7 S4 115.6(3)
C7 C8 H8A 109.5
C7 C8 H8B 109.5
H8A C8 H8B 109.5
C7 C8 H8C 109.5
H8A C8 H8C 109.5
H8B C8 H8C 109.5
N1 C9 C10 122.7(3)
N1 C9 H9A 118.6
C10 C9 H9A 118.6
C9 C10 C11 119.2(4)
C9 C10 H10A 120.4
C11 C10 H10A 120.4
C12 C11 C10 118.6(4)
C12 C11 H11A 120.7
C10 C11 H11A 120.7
C11 C12 C13 119.2(4)
C11 C12 H12A 120.4
C13 C12 H12A 120.4
N1 C13 C12 122.9(3)
N1 C13 H13A 118.5
C12 C13 H13A 118.5

loop_
_geom_bond_atom_site_label_1
_geom_bond_atom_site_label_2
_geom_bond_distance
Pt1 S1 2.3114(10)
Pt1 S4 2.3160(10)
Pt1 S2 2.3212(10)
Pt1 S3 2.3240(9)
Pt1 Co1 2.6298(5)
Co1 O1 2.071(3)
Co1 O4 2.076(3)
Co1 O3 2.084(3)
Co1 O2 2.093(3)
Co1 N1 2.101(3)
S1 C1 1.697(4)
S2 C3 1.700(4)
S3 C5 1.704(4)
S4 C7 1.702(4)
O1 C1 1.245(4)
O2 C3 1.229(4)
O3 C5 1.238(4)
O4 C7 1.235(5)
N1 C13 1.348(5)
N1 C9 1.350(5)
C1 C2 1.503(5)
C2 H2A 0.9800
C2 H2B 0.9800
C2 H2C 0.9800
C3 C4 1.510(5)
C4 H4A 0.9800
C4 H4B 0.9800
C4 H4C 0.9800
C5 C6 1.512(5)
C6 H6A 0.9800
C6 H6B 0.9800
C6 H6C 0.9800
C7 C8 1.508(5)
C8 H8A 0.9800
C8 H8B 0.9800
C8 H8C 0.9800
C9 C10 1.374(6)
C9 H9A 0.9500
C10 C11 1.393(5)
C10 H10A 0.9500
C11 C12 1.373(5)
C11 H11A 0.9500
C12 C13 1.382(5)
C12 H12A 0.9500
C13 H13A 0.9500

loop_
_geom_torsion_atom_site_label_1
_geom_torsion_atom_site_label_2
_geom_torsion_atom_site_label_3
_geom_torsion_atom_site_label_4
_geom_torsion
S1 Pt1 Co1 O1 -0.57(9)
S4 Pt1 Co1 O1 90.06(9)
S2 Pt1 Co1 O1 -89.36(9)
S3 Pt1 Co1 O1 -179.92(9)
S1 Pt1 Co1 O4 -93.90(10)
S4 Pt1 Co1 O4 -3.26(9)
S2 Pt1 Co1 O4 177.31(9)
S3 Pt1 Co1 O4 86.76(9)
S1 Pt1 Co1 O3 176.57(10)
S4 Pt1 Co1 O3 -92.79(10)
S2 Pt1 Co1 O3 87.79(10)
S3 Pt1 Co1 O3 -2.77(10)
S1 Pt1 Co1 O2 87.48(10)
S4 Pt1 Co1 O2 178.12(10)
S2 Pt1 Co1 O2 -1.30(10)
S3 Pt1 Co1 O2 -91.86(10)
S1 Pt1 Co1 N1 102(66)
S4 Pt1 Co1 N1 -168(100)
S2 Pt1 Co1 N1 13(52)
S3 Pt1 Co1 N1 -78(52)
S4 Pt1 S1 C1 -91.92(14)
S2 Pt1 S1 C1 88.52(14)
S3 Pt1 S1 C1 146(2)
Co1 Pt1 S1 C1 -0.96(14)
S1 Pt1 S2 C3 -89.52(13)
S4 Pt1 S2 C3 -127(3)
S3 Pt1 S2 C3 91.52(13)
Co1 Pt1 S2 C3 1.41(13)
S1 Pt1 S3 C5 -145(2)
S4 Pt1 S3 C5 93.58(14)
S2 Pt1 S3 C5 -86.87(14)
Co1 Pt1 S3 C5 2.63(14)
S1 Pt1 S4 C7 94.45(14)
S2 Pt1 S4 C7 132(3)
S3 Pt1 S4 C7 -86.60(14)
Co1 Pt1 S4 C7 3.52(13)
O4 Co1 O1 C1 91.5(3)
O3 Co1 O1 C1 -52(2)
O2 Co1 O1 C1 -86.5(3)
N1 Co1 O1 C1 -176.6(3)
Pt1 Co1 O1 C1 3.3(3)
O1 Co1 O2 C3 90.0(3)
O4 Co1 O2 C3 -34(3)
O3 Co1 O2 C3 -88.0(3)
N1 Co1 O2 C3 -178.5(3)
Pt1 Co1 O2 C3 1.5(3)
O1 Co1 O3 C5 59(2)
O4 Co1 O3 C5 -84.8(3)
O2 Co1 O3 C5 93.3(3)
N1 Co1 O3 C5 -176.5(3)
Pt1 Co1 O3 C5 3.6(3)
O1 Co1 O4 C7 -84.9(3)
O3 Co1 O4 C7 93.0(3)
O2 Co1 O4 C7 39(3)
N1 Co1 O4 C7 -176.5(3)
Pt1 Co1 O4 C7 3.6(3)
O1 Co1 N1 C13 24.3(3)
O4 Co1 N1 C13 117.6(3)
O3 Co1 N1 C13 -152.8(3)
O2 Co1 N1 C13 -63.7(3)
Pt1 Co1 N1 C13 -78(52)
O1 Co1 N1 C9 -158.1(3)
O4 Co1 N1 C9 -64.8(3)
O3 Co1 N1 C9 24.8(3)
O2 Co1 N1 C9 113.8(3)
Pt1 Co1 N1 C9 100(52)
Co1 O1 C1 C2 175.2(2)
Co1 O1 C1 S1 -5.2(5)
Pt1 S1 C1 O1 3.7(4)
Pt1 S1 C1 C2 -176.8(2)
Co1 O2 C3 C4 179.2(2)
Co1 O2 C3 S2 -0.5(5)
Pt1 S2 C3 O2 -0.9(4)
Pt1 S2 C3 C4 179.3(2)
Co1 O3 C5 C6 178.6(3)
Co1 O3 C5 S3 -2.2(5)
Pt1 S3 C5 O3 -1.1(4)
Pt1 S3 C5 C6 178.2(2)
Co1 O4 C7 C8 178.9(3)
Co1 O4 C7 S4 -1.3(5)
Pt1 S4 C7 O4 -2.4(4)
Pt1 S4 C7 C8 177.4(2)
C13 N1 C9 C10 1.2(5)
Co1 N1 C9 C10 -176.4(3)
N1 C9 C10 C11 -1.0(6)
C9 C10 C11 C12 -0.3(6)
C10 C11 C12 C13 1.3(6)
C9 N1 C13 C12 -0.1(5)
Co1 N1 C13 C12 177.5(3)
C11 C12 C13 N1 -1.1(6)
